data_2242068
loop_
_publ_author_name
'Kucheriv, Olesia I.'
'Naumova, Dina D.'
'Tokmenko, Inna I.'
'Polunin, Ruslan A.'
'Terebilenko, Kateryna V.'

_publ_section_title
;
 Crystal structure of
 poly[tetra-\m~2~-cyanido-1:2\k^8^<i>N</i>:<i>C</i>-bis(dimethyl
 sulfoxide-1\k<i>O</i>)diargentate(I)iron(II)]
;
_journal_coeditor_code XU5899
_journal_issue 2
_journal_name_full 'Acta Crystallographica Section E'
_journal_page_first 270
_journal_page_last 272
_journal_paper_doi 10.1107/S2056989017001049
_journal_volume 73
_journal_year 2017
_chemical_formula_iupac '[Ag2 Fe (C N)4 (C2 H6 O S)2]'
_chemical_formula_moiety 'C8 H12 Ag2 Fe1 N4 O2 S2'
_chemical_formula_sum 'C8 H12 Ag2 Fe N4 O2 S2'
_chemical_formula_weight 531.93
_chemical_name_common poly[bis(mu2-dicyanoargentato(I))bis(dimethylsulfoxide)iron(II)]
_chemical_name_systematic
;
Poly[tetra-\m~2~-cyanido-1:2\k^8^<i>N</i>:<i>C</i>-bis(dimethyl
sulfoxide-1\k<i>O</i>)diargentate(I)iron(II)]
;
_space_group_crystal_system monoclinic
_space_group_IT_number 14
_space_group_name_Hall '-P 2ybc'
_space_group_name_H-M_alt 'P 1 21/c 1'
_symmetry_space_group_name_Hall '-P 2ybc'
_symmetry_space_group_name_H-M 'P 1 21/c 1'
_atom_sites_solution_hydrogens geom
_atom_sites_solution_primary direct
_cell_angle_alpha 90
_cell_angle_beta 116.053(4)
_cell_angle_gamma 90
_cell_formula_units_Z 2
_cell_length_a 8.4125(16)
_cell_length_b 14.492(3)
_cell_length_c 7.4679(14)
_cell_measurement_reflns_used 4840
_cell_measurement_temperature 243(2)
_cell_measurement_theta_max 26.209
_cell_measurement_theta_min 2.691
_cell_volume 817.9(3)
_computing_cell_refinement
;
SAINT (Bruker, 2013)
;
_computing_data_collection
;
SMART (Bruker, 2013)
;
_computing_data_reduction
;
SAINT (Bruker, 2013)
;
_computing_molecular_graphics
;
DIAMOND (Brandenburg et al., 1999)
;
_computing_publication_material
;
publCIF (Westrip, 2010)
;
_computing_structure_refinement
;
SHELXL2014 (Sheldrick, 2015)
;
_computing_structure_solution
;
SHELXS97 (Sheldrick, 2008)
;
_diffrn_ambient_temperature 243.15
_diffrn_measured_fraction_theta_full 1.000
_diffrn_measured_fraction_theta_max 0.996
_diffrn_measurement_device_type 'Bruker SMART'
_diffrn_measurement_method '\f and \w scans'
_diffrn_radiation_type MoK\a
_diffrn_radiation_wavelength 0.71073
_diffrn_reflns_av_R_equivalents 0.0449
_diffrn_reflns_limit_h_max 11
_diffrn_reflns_limit_h_min -11
_diffrn_reflns_limit_k_max 19
_diffrn_reflns_limit_k_min -19
_diffrn_reflns_limit_l_max 9
_diffrn_reflns_limit_l_min -8
_diffrn_reflns_number 16468
_diffrn_reflns_theta_full 25.242
_diffrn_reflns_theta_max 28.012
_diffrn_reflns_theta_min 1.405
_exptl_absorpt_coefficient_mu 3.501
_exptl_absorpt_correction_T_max 0.7456
_exptl_absorpt_correction_T_min 0.6251
_exptl_absorpt_correction_type multi-scan
_exptl_absorpt_process_details
;
(SADABS; Bruker, 2013)
;
_exptl_crystal_colour orange
_exptl_crystal_density_diffrn 2.160
_exptl_crystal_description plate
_exptl_crystal_F_000 512
_exptl_crystal_size_max 0.15
_exptl_crystal_size_mid 0.1
_exptl_crystal_size_min 0.05
_refine_diff_density_max 0.417
_refine_diff_density_min -1.045
_refine_ls_extinction_method none
_refine_ls_goodness_of_fit_ref 1.162
_refine_ls_hydrogen_treatment constr
_refine_ls_matrix_type full
_refine_ls_number_parameters 91
_refine_ls_number_reflns 1970
_refine_ls_number_restraints 0
_refine_ls_restrained_S_all 1.162
_refine_ls_R_factor_all 0.0404
_refine_ls_R_factor_gt 0.0312
_refine_ls_shift/su_max 0.001
_refine_ls_shift/su_mean 0.000
_refine_ls_structure_factor_coef Fsqd
_refine_ls_weighting_details 'w=1/[\s^2^(Fo^2^)+(0.0068P)^2^+2.7790P] where P=(Fo^2^+2Fc^2^)/3'
_refine_ls_weighting_scheme calc
_refine_ls_wR_factor_gt 0.0614
_refine_ls_wR_factor_ref 0.0708
_reflns_number_gt 1726
_reflns_number_total 1970
_reflns_threshold_expression 'I > 2\s(I)'
_cod_data_source_file xu5899sup1.cif
_cod_data_source_block I
_cod_original_formula_sum 'C8 H12 Ag2 Fe1 N4 O2 S2'
_cod_database_code 2242068
_shelx_space_group_comment
;
The symmetry employed for this shelxl refinement is uniquely defined
by the following loop, which should always be used as a source of
symmetry information in preference to the above space-group names.
They are only intended as comments.
;

loop_
_symmetry_equiv_pos_as_xyz
'x, y, z'
'-x, y+1/2, -z+1/2'
'-x, -y, -z'
'x, -y-1/2, z-1/2'

loop_
_atom_site_type_symbol
_atom_site_label
_atom_site_fract_x
_atom_site_fract_y
_atom_site_fract_z
_atom_site_U_iso_or_equiv
_atom_site_adp_type
_atom_site_calc_flag
_atom_site_occupancy
Ag Ag1 0.45426(6) 0.72349(3) 0.33300(9) 0.05178(15) Uani d 1
Fe Fe1 1.0000 0.5000 0.5000 0.0255(2) Uani d 1
S S1 1.17380(18) 0.39095(9) 0.9253(2) 0.0377(3) Uani d 1
C C3 1.3090(7) 0.4721(4) 1.1049(9) 0.0494(16) Uani d 1
H H3A 1.3567 0.5158 1.0427 0.074 Uiso calc 1
H H3B 1.4054 0.4402 1.2119 0.074 Uiso calc 1
H H3C 1.2389 0.5049 1.1586 0.074 Uiso calc 1
C C4 1.0778(8) 0.3340(4) 1.0651(9) 0.0478(15) Uani d 1
H H4A 1.0194 0.3789 1.1121 0.072 Uiso calc 1
H H4B 1.1697 0.3029 1.1782 0.072 Uiso calc 1
H H4C 0.9920 0.2890 0.9811 0.072 Uiso calc 1
O O1 1.0225(5) 0.4471(3) 0.7713(5) 0.0376(8) Uani d 1
N N1 0.7675(5) 0.5774(3) 0.4638(7) 0.0349(10) Uani d 1
C C1 0.6498(6) 0.6262(4) 0.4204(9) 0.0404(12) Uani d 1
N N2 0.1741(5) 0.8859(3) 0.1555(7) 0.0391(11) Uani d 1
C C2 0.2720(7) 0.8283(4) 0.2252(10) 0.0419(13) Uani d 1

loop_
_atom_site_aniso_label
_atom_site_aniso_U_11
_atom_site_aniso_U_22
_atom_site_aniso_U_33
_atom_site_aniso_U_12
_atom_site_aniso_U_13
_atom_site_aniso_U_23
Ag1 0.03045(19) 0.0337(2) 0.0765(3) 0.01486(16) 0.0099(2) 0.0063(2)
Fe1 0.0182(4) 0.0186(4) 0.0328(5) 0.0011(3) 0.0048(4) 0.0001(4)
S1 0.0387(7) 0.0344(6) 0.0375(7) 0.0129(5) 0.0146(6) 0.0053(5)
C3 0.029(3) 0.057(4) 0.053(4) -0.006(2) 0.010(3) 0.008(3)
C4 0.057(4) 0.035(3) 0.045(3) -0.007(3) 0.017(3) 0.002(3)
O1 0.0322(18) 0.041(2) 0.034(2) 0.0086(16) 0.0097(16) 0.0076(17)
N1 0.0260(19) 0.033(2) 0.039(3) 0.0043(16) 0.0084(18) -0.0005(19)
C1 0.028(2) 0.035(3) 0.051(3) 0.006(2) 0.011(2) 0.001(3)
N2 0.025(2) 0.027(2) 0.054(3) 0.0036(17) 0.007(2) 0.001(2)
C2 0.028(2) 0.031(3) 0.057(4) 0.003(2) 0.009(3) 0.000(3)

loop_
_atom_type_symbol
_atom_type_description
_atom_type_scat_dispersion_real
_atom_type_scat_dispersion_imag
_atom_type_scat_source
C C 0.0033 0.0016 'International Tables Vol C Tables 4.2.6.8 and 6.1.1.4'
H H 0.0000 0.0000 'International Tables Vol C Tables 4.2.6.8 and 6.1.1.4'
Ag Ag -0.8971 1.1015 'International Tables Vol C Tables 4.2.6.8 and 6.1.1.4'
Fe Fe 0.3463 0.8444 'International Tables Vol C Tables 4.2.6.8 and 6.1.1.4'
N N 0.0061 0.0033 'International Tables Vol C Tables 4.2.6.8 and 6.1.1.4'
O O 0.0106 0.0060 'International Tables Vol C Tables 4.2.6.8 and 6.1.1.4'
S S 0.1246 0.1234 'International Tables Vol C Tables 4.2.6.8 and 6.1.1.4'

loop_
_geom_angle_atom_site_label_1
_geom_angle_atom_site_label_2
_geom_angle_atom_site_label_3
_geom_angle_site_symmetry_1
_geom_angle_site_symmetry_3
_geom_angle
C1 Ag1 C2 . . 173.0(3)
O1 Fe1 O1 3_766 . 180.0
O1 Fe1 N1 . 3_766 89.82(16)
O1 Fe1 N1 . . 90.18(16)
O1 Fe1 N1 3_766 . 89.82(16)
O1 Fe1 N1 3_766 3_766 90.18(16)
O1 Fe1 N2 3_766 4_676 89.54(17)
O1 Fe1 N2 . 2_645 89.54(17)
O1 Fe1 N2 3_766 2_645 90.46(17)
O1 Fe1 N2 . 4_676 90.46(17)
N1 Fe1 N1 . 3_766 180.0
N1 Fe1 N2 3_766 2_645 91.82(16)
N1 Fe1 N2 3_766 4_676 88.18(16)
N1 Fe1 N2 . 4_676 91.83(16)
N1 Fe1 N2 . 2_645 88.17(16)
N2 Fe1 N2 4_676 2_645 180.0
C3 S1 C4 . . 99.8(3)
O1 S1 C3 . . 105.2(3)
O1 S1 C4 . . 104.3(3)
S1 C3 H3A . . 109.5
S1 C3 H3B . . 109.5
S1 C3 H3C . . 109.5
H3A C3 H3B . . 109.5
H3A C3 H3C . . 109.5
H3B C3 H3C . . 109.5
S1 C4 H4A . . 109.5
S1 C4 H4B . . 109.5
S1 C4 H4C . . 109.5
H4A C4 H4B . . 109.5
H4A C4 H4C . . 109.5
H4B C4 H4C . . 109.5
S1 O1 Fe1 . . 128.0(2)
C1 N1 Fe1 . . 168.3(5)
N1 C1 Ag1 . . 173.7(5)
C2 N2 Fe1 . 2_655 173.6(5)
N2 C2 Ag1 . . 175.5(6)

loop_
_geom_bond_atom_site_label_1
_geom_bond_atom_site_label_2
_geom_bond_site_symmetry_2
_geom_bond_distance
Ag1 C1 . 2.044(5)
Ag1 C2 . 2.054(5)
Fe1 O1 3_766 2.096(4)
Fe1 O1 . 2.096(4)
Fe1 N1 . 2.166(4)
Fe1 N1 3_766 2.166(4)
Fe1 N2 4_676 2.176(4)
Fe1 N2 2_645 2.176(4)
S1 C3 . 1.771(6)
S1 C4 . 1.778(6)
S1 O1 . 1.523(4)
C3 H3A . 0.9700
C3 H3B . 0.9700
C3 H3C . 0.9700
C4 H4A . 0.9700
C4 H4B . 0.9700
C4 H4C . 0.9700
N1 C1 . 1.142(6)
N2 Fe1 2_655 2.176(4)
N2 C2 . 1.127(6)

loop_
_geom_torsion_atom_site_label_1
_geom_torsion_atom_site_label_2
_geom_torsion_atom_site_label_3
_geom_torsion_atom_site_label_4
_geom_torsion
C3 S1 O1 Fe1 96.3(3)
C4 S1 O1 Fe1 -159.2(3)

_cod_database_fobs_code 2242068
